data_2009924
loop_
_publ_author_name
'Glidewell, Christopher'
'Ferguson, George'

_publ_section_title
;
 Molecules isoelectronic with 2,2,2-triphenylethanol: multiple
 hydrogen-bonding modes in the structures of
 <i>O</i>-tritylhydroxylamine, Ph~3~CONH~2~, and
 triphenylmethanesulfenamide, Ph~3~CSNH~2~
;
_journal_issue 8
_journal_name_full 'Acta Crystallographica Section C'
_journal_page_first 1362
_journal_page_last 1366
_journal_paper_doi 10.1107/S0108270194004439
_journal_volume 50
_journal_year 1994
_chemical_formula_moiety 'C19 H17 N O '
_chemical_formula_structural Ph~3~C-O-NH~2~
_chemical_formula_sum 'C19 H17 N O'
_chemical_formula_weight 275.35
_chemical_name_common O-Tritylhydroxylamine
_chemical_name_systematic
;
O-Tritylhydroxylamine
;
_space_group_IT_number 2
_symmetry_cell_setting triclinic
_symmetry_space_group_name_Hall '-P 1'
_symmetry_space_group_name_H-M 'P -1'
_cell_angle_alpha 68.708(14)
_cell_angle_beta 85.38(3)
_cell_angle_gamma 77.50(3)
_cell_formula_units_Z 4
_cell_length_a 8.8763(19)
_cell_length_b 12.343(2)
_cell_length_c 15.033(3)
_cell_measurement_reflns_used 25
_cell_measurement_temperature 293
_cell_measurement_theta_max 17.50
_cell_measurement_theta_min 9.50
_cell_volume 1498.2(5)
_computing_cell_refinement 'Enraf-Nonius DETTH, CELDIM'
_computing_data_collection 'Enraf-Nonius CAD4'
_computing_data_reduction 'NRCVAX DATRD2'
_computing_molecular_graphics NRCVAX
_computing_publication_material 'NRCVAX TABLES Jan 94 Version, WordPerfect'
_computing_structure_refinement 'NRCVAX LSTSQ'
_computing_structure_solution 'NRCVAX SOLVER'
_diffrn_ambient_temperature 293
_diffrn_measurement_device 'Nonius CAD-4    '
_diffrn_measurement_method '\q/2\q scan b/P/b '
_diffrn_radiation_monochromator graphite
_diffrn_radiation_source 'xray tube'
_diffrn_radiation_type MoK\a
_diffrn_radiation_wavelength 0.71067
_diffrn_reflns_av_R_equivalents 0.000
_diffrn_reflns_limit_h_max 11
_diffrn_reflns_limit_h_min -11
_diffrn_reflns_limit_k_max 15
_diffrn_reflns_limit_k_min 0
_diffrn_reflns_limit_l_max 19
_diffrn_reflns_limit_l_min -19
_diffrn_reflns_number 6513
_diffrn_reflns_theta_max 26.90
_diffrn_reflns_theta_min 2.00
_diffrn_standards_decay_% '<1.0% variation, no decay'
_diffrn_standards_interval_time 60
_diffrn_standards_number 3
_exptl_absorpt_coefficient_mu 0.07
_exptl_absorpt_correction_T_max 1.0000
_exptl_absorpt_correction_T_min 1.0000
_exptl_absorpt_correction_type none
_exptl_crystal_colour colourless
_exptl_crystal_density_diffrn 1.221
_exptl_crystal_description needle
_exptl_crystal_F_000 584
_exptl_crystal_size_max 0.40
_exptl_crystal_size_mid 0.15
_exptl_crystal_size_min 0.15
_refine_diff_density_max 0.13
_refine_diff_density_min -0.15
_refine_ls_extinction_coef 54.E2(13)
_refine_ls_extinction_method 'Larson (1970'
_refine_ls_goodness_of_fit_obs 1.27
_refine_ls_hydrogen_treatment 'C-H riding (0.95\%A), N-H from \D\r map'
_refine_ls_matrix_type full
_refine_ls_number_parameters 380
_refine_ls_number_reflns 2907
_refine_ls_R_factor_all 0.114
_refine_ls_R_factor_obs 0.038
_refine_ls_shift/esd_max 0.000
_refine_ls_structure_factor_coef F
_refine_ls_weighting_details 'w = 1/[\s^2^(F)+0.0008F^2^]'
_refine_ls_weighting_scheme calc
_refine_ls_wR_factor_all 0.064
_refine_ls_wR_factor_obs 0.051
_reflns_number_observed '2907, weak diffraction, only 44.6% obs.'
_reflns_number_total 6513
_reflns_observed_criterion Inet>3.0\s(Inet)
_cod_data_source_file ab1184.cif
_cod_data_source_block 94-07cg
_cod_depositor_comments
;
The following automatic conversions were performed:
'_symmetry_cell_setting' value 'Triclinic' changed to 'triclinic'
according to '/home/saulius/struct/CIF-dictionaries/cif_core.dic'
dictionary named 'cif_core.dic' version 2.4.1 from 2010-06-29.

Automatic conversion script
Id: cif_fix_enum 1527 2010-12-29 10:47:43Z saulius 

The following automatic conversions were performed:

'_symmetry_cell_setting' value 'Triclinic' changed to 'triclinic'
according to /home/saulius/struct/CIF-dictionaries/cif_core.dic
dictionary named 'cif_core.dic' version 2.4.1 from 2010-06-29.

Automatic conversion script
Id: cif_fix_values 1715 2011-07-08 13:25:40Z adriana 

The following automatic conversions were performed:

'_refine_ls_weighting_scheme' value '1/[\s^2^(F)+0.0008F^2^]' was
changed to 'calc'. New tag '_refine_ls_weighting_details' was
created. The value of the new tag was set to 'w =
1/[\s^2^(F)+0.0008F^2^]'.

Automatic conversion script
Id: cif_fix_values 3143 2015-03-26 13:38:13Z robertas 
;
_cod_original_cell_volume 1498.3(5)
_cod_original_formula_sum 'C19 H17 N O '
_cod_database_code 2009924

loop_
_symmetry_equiv_pos_as_xyz
x,y,z
-x,-y,-z

loop_
_atom_site_aniso_label
_atom_site_aniso_U_11
_atom_site_aniso_U_22
_atom_site_aniso_U_33
_atom_site_aniso_U_12
_atom_site_aniso_U_13
_atom_site_aniso_U_23
_atom_site_aniso_type_symbol
OA 0.0615(12) 0.0427(10) 0.0747(12) -0.0166(9) 0.0000(9) -0.0160(8) O
NA 0.0878(18) 0.0415(12) 0.0913(17) -0.0088(13) -0.0082(14) -0.0154(12) N
C1A 0.0440(14) 0.0412(13) 0.0500(14) -0.0153(11) 0.0007(11) -0.0143(11) C
C11A 0.0423(14) 0.0534(15) 0.0468(13) -0.0095(12) -0.0033(11) -0.0239(12) C
C12A 0.0485(17) 0.0771(19) 0.0776(19) -0.0175(16) 0.0006(14) -0.0307(15) C
C13A 0.0419(18) 0.118(3) 0.097(2) -0.0121(19) -0.0012(16) -0.052(2) C
C14A 0.057(2) 0.102(3) 0.076(2) 0.0183(19) -0.0183(16) -0.044(2) C
C15A 0.080(2) 0.0612(18) 0.0635(18) 0.0081(17) -0.0108(16) -0.0206(14) C
C16A 0.0533(17) 0.0546(16) 0.0604(16) -0.0055(13) -0.0030(13) -0.0174(13) C
C21A 0.0490(15) 0.0398(12) 0.0407(13) -0.0106(11) 0.0000(11) -0.0096(10) C
C22A 0.0538(16) 0.0567(15) 0.0497(15) -0.0075(12) -0.0008(12) -0.0175(12) C
C23A 0.081(2) 0.0729(19) 0.0513(16) -0.0071(17) -0.0011(15) -0.0278(14) C
C24A 0.082(2) 0.089(2) 0.0483(16) -0.0192(18) -0.0148(15) -0.0238(15) C
C25A 0.0555(17) 0.083(2) 0.0543(16) -0.0094(15) -0.0134(14) -0.0166(15) C
C26A 0.0525(17) 0.0576(16) 0.0482(14) -0.0058(13) -0.0024(12) -0.0146(12) C
C31A 0.0425(14) 0.0439(13) 0.0493(14) -0.0039(11) -0.0050(11) -0.0157(11) C
C32A 0.0580(17) 0.0627(17) 0.0677(18) -0.0063(13) -0.0060(14) -0.0300(14) C
C33A 0.076(2) 0.082(2) 0.0636(19) 0.0124(17) -0.0101(16) -0.0395(16) C
C34A 0.071(2) 0.095(2) 0.0512(17) 0.0130(18) 0.0055(15) -0.0214(17) C
C35A 0.0544(18) 0.084(2) 0.0574(18) -0.0111(15) 0.0028(14) -0.0063(15) C
C36A 0.0559(16) 0.0658(17) 0.0489(15) -0.0184(14) -0.0001(12) -0.0147(12) C
OB 0.0773(13) 0.0523(10) 0.0598(11) -0.0330(9) -0.0051(9) -0.0042(9) O
NB 0.121(2) 0.0695(16) 0.0623(15) -0.0479(16) 0.0022(14) 0.0067(13) N
C1B 0.0518(15) 0.0365(12) 0.0484(14) -0.0154(11) -0.0045(11) -0.0087(11) C
C11B 0.0408(14) 0.0436(13) 0.0484(13) -0.0097(11) -0.0014(10) -0.0164(11) C
C12B 0.078(2) 0.0608(16) 0.0642(18) -0.0264(15) -0.0120(15) -0.0187(14) C
C13B 0.085(2) 0.096(2) 0.0660(19) -0.0253(19) -0.0160(16) -0.0389(18) C
C14B 0.0601(18) 0.086(2) 0.0462(15) -0.0084(16) -0.0062(13) -0.0175(15) C
C15B 0.0715(19) 0.0619(17) 0.0512(16) -0.0136(15) -0.0014(14) -0.0056(14) C
C16B 0.0700(18) 0.0513(15) 0.0512(15) -0.0195(13) -0.0064(13) -0.0139(13) C
C21B 0.0497(15) 0.0414(13) 0.0399(13) -0.0078(11) -0.0055(10) -0.0106(10) C
C22B 0.065(2) 0.0517(16) 0.083(2) -0.0079(14) -0.0090(15) -0.0262(14) C
C23B 0.070(2) 0.0649(19) 0.099(2) 0.0103(17) -0.0126(18) -0.0330(17) C
C24B 0.0510(18) 0.087(2) 0.0646(18) 0.0006(17) -0.0044(14) -0.0273(16) C
C25B 0.0554(19) 0.078(2) 0.082(2) -0.0232(17) -0.0014(15) -0.0235(17) C
C26B 0.0523(17) 0.0510(15) 0.0821(19) -0.0112(13) -0.0042(14) -0.0185(14) C
C31B 0.0457(15) 0.0481(14) 0.0421(13) -0.0149(12) -0.0004(11) -0.0064(11) C
C32B 0.0504(18) 0.089(2) 0.0493(15) -0.0058(16) -0.0037(13) -0.0201(15) C
C33B 0.0550(18) 0.101(2) 0.0595(18) 0.0101(16) 0.0090(15) -0.0189(17) C
C34B 0.071(2) 0.085(2) 0.0609(18) -0.0145(18) 0.0165(16) -0.0299(16) C
C35B 0.064(2) 0.118(3) 0.072(2) -0.0163(19) -0.0001(16) -0.0542(19) C
C36B 0.0537(17) 0.090(2) 0.0643(17) -0.0038(15) -0.0101(14) -0.0366(16) C

loop_
_atom_site_label
_atom_site_fract_x
_atom_site_fract_y
_atom_site_fract_z
_atom_site_U_iso_or_equiv
_atom_site_thermal_displace_type
_atom_site_calc_flag
_atom_site_refinement_flags
_atom_site_type_symbol
OA 0.57842(19) 0.04395(14) 0.08822(12) 0.0600(12) Uani ? . O
NA 0.7113(3) -0.05390(18) 0.11338(18) 0.0761(17) Uani ? . N
C1A 0.6286(3) 0.15657(19) 0.05399(16) 0.0446(14) Uani ? . C
C11A 0.4769(3) 0.2483(2) 0.02611(16) 0.0456(14) Uani ? . C
C12A 0.3347(3) 0.2193(3) 0.0561(2) 0.066(2) Uani ? . C
C13A 0.2004(3) 0.3047(4) 0.0295(2) 0.082(3) Uani ? . C
C14A 0.2053(4) 0.4186(3) -0.0262(2) 0.079(2) Uani ? . C
C15A 0.3444(4) 0.4494(2) -0.0547(2) 0.072(2) Uani ? . C
C16A 0.4791(3) 0.3649(2) -0.02887(18) 0.0576(16) Uani ? . C
C21A 0.7108(3) 0.16797(19) 0.13488(15) 0.0442(14) Uani ? . C
C22A 0.6337(3) 0.2284(2) 0.19196(17) 0.0543(16) Uani ? . C
C23A 0.7062(4) 0.2369(2) 0.26649(18) 0.068(2) Uani ? . C
C24A 0.8588(4) 0.1840(3) 0.28536(19) 0.072(2) Uani ? . C
C25A 0.9374(3) 0.1217(3) 0.23058(19) 0.0666(19) Uani ? . C
C26A 0.8646(3) 0.1133(2) 0.15639(17) 0.0547(16) Uani ? . C
C31A 0.7264(3) 0.16710(19) -0.03621(16) 0.0460(14) Uani ? . C
C32A 0.6900(3) 0.1187(2) -0.0999(2) 0.0614(18) Uani ? . C
C33A 0.7708(4) 0.1317(3) -0.1846(2) 0.074(2) Uani ? . C
C34A 0.8890(4) 0.1920(3) -0.2065(2) 0.079(2) Uani ? . C
C35A 0.9254(3) 0.2413(3) -0.1453(2) 0.071(2) Uani ? . C
C36A 0.8437(3) 0.2299(2) -0.06084(17) 0.0575(17) Uani ? . C
OB 0.6757(2) -0.14104(14) 0.43542(12) 0.0641(11) Uani ? . O
NB 0.6543(3) -0.0780(2) 0.33396(16) 0.0885(18) Uani ? . N
C1B 0.6091(3) -0.24620(19) 0.46553(15) 0.0461(14) Uani ? . C
C11B 0.6585(3) -0.30999(19) 0.57018(16) 0.0440(14) Uani ? . C
C12B 0.7206(3) -0.2555(2) 0.61924(19) 0.0659(18) Uani ? . C
C13B 0.7621(4) -0.3146(3) 0.7146(2) 0.077(2) Uani ? . C
C14B 0.7408(3) -0.4266(3) 0.76232(18) 0.066(2) Uani ? . C
C15B 0.6792(3) -0.4814(2) 0.71465(18) 0.0656(19) Uani ? . C
C16B 0.6383(3) -0.4242(2) 0.62007(17) 0.0572(17) Uani ? . C
C21B 0.4326(3) -0.21146(19) 0.46163(15) 0.0446(14) Uani ? . C
C22B 0.3557(3) -0.0978(2) 0.4518(2) 0.066(2) Uani ? . C
C23B 0.1967(4) -0.0678(3) 0.4477(2) 0.080(2) Uani ? . C
C24B 0.1109(3) -0.1490(3) 0.45510(19) 0.069(2) Uani ? . C
C25B 0.1841(3) -0.2622(3) 0.4680(2) 0.072(2) Uani ? . C
C26B 0.3437(3) -0.2937(2) 0.4714(2) 0.0629(18) Uani ? . C
C31B 0.6778(3) -0.3200(2) 0.40381(16) 0.0471(14) Uani ? . C
C32B 0.8265(3) -0.3861(3) 0.41985(18) 0.0654(19) Uani ? . C
C33B 0.8947(3) -0.4481(3) 0.3620(2) 0.079(2) Uani ? . C
C34B 0.8163(4) -0.4461(3) 0.2874(2) 0.072(2) Uani ? . C
C35B 0.6714(4) -0.3790(3) 0.2684(2) 0.079(2) Uani ? . C
C36B 0.6021(3) -0.3163(3) 0.32568(19) 0.0679(19) Uani ? . C
HNA1 0.696 -0.094 0.075 0.0925 Uiso ? . H
HNA2 0.680 -0.104 0.168 0.0925 Uiso ? . H
HNB1 0.736 -0.045 0.304 0.0903 Uiso ? . H
HNB2 0.600 0.007 0.335 0.0892 Uiso ? . H
H12A 0.329 0.140 0.095 0.0777 Uiso ? . H
H13A 0.104 0.283 0.050 0.0954 Uiso ? . H
H14A 0.113 0.476 -0.045 0.0882 Uiso ? . H
H15A 0.349 0.529 -0.092 0.0782 Uiso ? . H
H16A 0.575 0.388 -0.049 0.0661 Uiso ? . H
H22A 0.528 0.265 0.180 0.0634 Uiso ? . H
H23A 0.651 0.279 0.304 0.0785 Uiso ? . H
H24A 0.910 0.190 0.336 0.0829 Uiso ? . H
H25A 1.043 0.084 0.244 0.0744 Uiso ? . H
H26A 0.920 0.070 0.119 0.0628 Uiso ? . H
H32A 0.609 0.076 -0.085 0.0728 Uiso ? . H
H33A 0.744 0.099 -0.228 0.0839 Uiso ? . H
H34A 0.946 0.200 -0.264 0.0822 Uiso ? . H
H35A 1.007 0.284 -0.161 0.0751 Uiso ? . H
H36A 0.869 0.266 -0.019 0.0669 Uiso ? . H
H12B 0.735 -0.177 0.588 0.0776 Uiso ? . H
H13B 0.806 -0.276 0.747 0.0920 Uiso ? . H
H14B 0.768 -0.466 0.828 0.0740 Uiso ? . H
H15B 0.664 -0.560 0.747 0.0715 Uiso ? . H
H16B 0.595 -0.464 0.588 0.0675 Uiso ? . H
H22B 0.413 -0.040 0.448 0.0767 Uiso ? . H
H23B 0.146 0.011 0.439 0.0877 Uiso ? . H
H24B 0.002 -0.127 0.451 0.0774 Uiso ? . H
H25B 0.125 -0.320 0.475 0.0819 Uiso ? . H
H26B 0.393 -0.373 0.481 0.0718 Uiso ? . H
H32B 0.883 -0.389 0.472 0.0729 Uiso ? . H
H33B 0.997 -0.493 0.375 0.0817 Uiso ? . H
H34B 0.862 -0.491 0.249 0.0821 Uiso ? . H
H35B 0.617 -0.375 0.215 0.0947 Uiso ? . H
H36B 0.501 -0.270 0.311 0.0793 Uiso ? . H

loop_
_atom_type_symbol
_atom_type_scat_dispersion_real
_atom_type_scat_dispersion_imag
_atom_type_scat_source
C 0.002 0.002 'International Tables Vol. IV Table 2.2B'
H 0.000 0.000 'International Tables Vol. IV Table 2.2B'
N 0.004 0.003 'International Tables Vol. IV Table 2.2B'
O 0.008 0.006 'International Tables Vol. IV Table 2.2B'

loop_
_geom_angle_atom_site_label_1
_geom_angle_atom_site_label_2
_geom_angle_atom_site_label_3
_geom_angle
_geom_angle_publ_flag
NA OA C1A 110.19(16) yes
OA NA HNA1 101 yes
OA NA HNA2 102 yes
HNA1 NA HNA2 96 yes
OA C1A C11A 103.30(17) yes
OA C1A C21A 109.15(17) yes
OA C1A C31A 109.61(18) yes
C11A C1A C21A 111.81(18) yes
C11A C1A C31A 108.31(18) yes
C21A C1A C31A 114.10(18) yes
C1A C11A C12A 122.3(2) no
C1A C11A C16A 120.3(2) no
C12A C11A C16A 117.5(2) no
C11A C12A C13A 120.6(3) no
C12A C13A C14A 120.9(3) no
C13A C14A C15A 119.3(3) no
C14A C15A C16A 120.3(3) no
C11A C16A C15A 121.5(2) no
C1A C21A C22A 121.4(2) no
C1A C21A C26A 121.1(2) no
C22A C21A C26A 117.4(2) no
C21A C22A C23A 121.8(2) no
C22A C23A C24A 119.8(2) no
C23A C24A C25A 119.6(2) no
C24A C25A C26A 120.5(2) no
C21A C26A C25A 121.0(2) no
C1A C31A C32A 119.2(2) no
C1A C31A C36A 122.8(2) no
C32A C31A C36A 117.8(2) no
C31A C32A C33A 120.9(3) no
C32A C33A C34A 120.2(3) no
C33A C34A C35A 119.8(3) no
C34A C35A C36A 120.4(3) no
C31A C36A C35A 120.9(2) no
NB OB C1B 110.16(16) yes
OB NB HNB1 114 yes
OB NB HNB2 99 yes
HNB1 NB HNB2 88 yes
OB C1B C11B 103.59(16) yes
OB C1B C21B 110.36(18) yes
OB C1B C31B 108.39(18) yes
C11B C1B C21B 108.58(18) yes
C11B C1B C31B 111.91(18) yes
C21B C1B C31B 113.56(18) yes
C1B C11B C12B 121.9(2) no
C1B C11B C16B 121.1(2) no
C12B C11B C16B 117.0(2) no
C11B C12B C13B 120.8(2) no
C12B C13B C14B 121.2(2) no
C13B C14B C15B 118.6(2) no
C14B C15B C16B 120.8(2) no
C11B C16B C15B 121.6(2) no
C1B C21B C22B 121.6(2) no
C1B C21B C26B 121.2(2) no
C22B C21B C26B 117.1(2) no
C21B C22B C23B 120.9(2) no
C22B C23B C24B 121.3(3) no
C23B C24B C25B 118.7(3) no
C24B C25B C26B 120.8(3) no
C21B C26B C25B 121.2(2) no
C1B C31B C32B 120.2(2) no
C1B C31B C36B 122.7(2) no
C32B C31B C36B 116.9(2) no
C31B C32B C33B 121.5(2) no
C32B C33B C34B 120.6(3) no
C33B C34B C35B 119.1(3) no
C34B C35B C36B 120.9(3) no
C31B C36B C35B 121.0(3) no
NA HNA2 NB 126 yes
NB HNB1 NA 100 yes

loop_
_geom_bond_atom_site_label_1
_geom_bond_atom_site_label_2
_geom_bond_site_symmetry_1
_geom_bond_site_symmetry_2
_geom_bond_distance
_geom_bond_publ_flag
OA NA . . 1.455(3) yes
OA C1A . . 1.451(3) yes
NA HNA1 . . 0.92 yes
NA HNA2 . . 0.89 yes
C1A C11A . . 1.535(3) yes
C1A C21A . . 1.531(3) yes
C1A C31A . . 1.530(3) yes
C11A C12A . . 1.382(3) no
C11A C16A . . 1.379(3) no
C12A C13A . . 1.385(5) no
C13A C14A . . 1.359(6) no
C14A C15A . . 1.360(5) no
C15A C16A . . 1.381(4) no
C21A C22A . . 1.382(3) no
C21A C26A . . 1.392(3) no
C22A C23A . . 1.383(4) no
C23A C24A . . 1.373(4) no
C24A C25A . . 1.375(4) no
C25A C26A . . 1.379(4) no
C31A C32A . . 1.387(3) no
C31A C36A . . 1.379(3) no
C32A C33A . . 1.385(4) no
C33A C34A . . 1.367(5) no
C34A C35A . . 1.363(5) no
C35A C36A . . 1.387(4) no
OB NB . . 1.445(3) yes
OB C1B . . 1.450(3) yes
NB HNB1 . . 0.92 yes
NB HNB2 . . 1.06 yes
C1B C11B . . 1.533(3) yes
C1B C21B . . 1.532(3) yes
C1B C31B . . 1.531(3) yes
C11B C12B . . 1.373(3) no
C11B C16B . . 1.379(3) no
C12B C13B . . 1.390(4) no
C13B C14B . . 1.354(5) no
C14B C15B . . 1.359(4) no
C15B C16B . . 1.377(4) no
C21B C22B . . 1.381(4) no
C21B C26B . . 1.376(3) no
C22B C23B . . 1.380(4) no
C23B C24B . . 1.354(5) no
C24B C25B . . 1.358(5) no
C25B C26B . . 1.386(4) no
C31B C32B . . 1.381(4) no
C31B C36B . . 1.382(3) no
C32B C33B . . 1.381(4) no
C33B C34B . . 1.358(5) no
C34B C35B . . 1.359(5) no
C35B C36B . . 1.383(4) no

loop_
_geom_contact_atom_site_label_1
_geom_contact_atom_site_label_2
_geom_contact_distance
_geom_contact_publ_flag
NA NB 3.228(4) yes
NA HNB1 2.94 yes
NB HNA2 2.62 yes

loop_
_geom_torsion_atom_site_label_1
_geom_torsion_atom_site_label_2
_geom_torsion_atom_site_label_3
_geom_torsion_atom_site_label_4
_geom_torsion
_geom_torsion_publ_flag
C1A OA NA HNA1 -123 yes
C1A OA NA HNA2 138 yes
NA OA C1A C11A 177.1(3) no
NA OA C1A C21A -63.8(2) no
NA OA C1A C31A 61.9(2) no
OA C1A C11A C12A 15.8(2) no
OA C1A C11A C16A -165.8(4) no
C21A C1A C11A C12A -101.5(3) no
C21A C1A C11A C16A 77.0(3) no
C31A C1A C11A C12A 131.9(3) no
C31A C1A C11A C16A -49.6(2) no
OA C1A C21A C22A -95.9(3) no
OA C1A C21A C26A 81.2(3) no
C11A C1A C21A C22A 17.8(2) no
C11A C1A C21A C26A -165.1(3) no
C31A C1A C21A C22A 141.1(3) no
C31A C1A C21A C26A -41.8(2) no
OA C1A C31A C32A 34.9(2) no
OA C1A C31A C36A -149.7(3) no
C11A C1A C31A C32A -77.1(3) no
C11A C1A C31A C36A 98.3(3) no
C21A C1A C31A C32A 157.6(4) no
C21A C1A C31A C36A -26.9(2) no
C1A C11A C12A C13A 179.9(4) no
C16A C11A C12A C13A 1.4(2) no
C1A C11A C16A C15A -179.8(4) no
C12A C11A C16A C15A -1.2(2) no
C11A C12A C13A C14A -0.3(2) no
C12A C13A C14A C15A -1.2(2) no
C13A C14A C15A C16A 1.4(2) no
C14A C15A C16A C11A -0.2(2) no
C1A C21A C22A C23A 178.6(4) no
C26A C21A C22A C23A 1.4(2) no
C1A C21A C26A C25A -178.6(4) no
C22A C21A C26A C25A -1.4(2) no
C21A C22A C23A C24A -0.3(2) no
C22A C23A C24A C25A -0.8(2) no
C23A C24A C25A C26A 0.8(2) no
C24A C25A C26A C21A 0.3(2) no
C1A C31A C32A C33A 176.7(4) no
C36A C31A C32A C33A 1.0(2) no
C1A C31A C36A C35A -177.3(4) no
C32A C31A C36A C35A -1.8(2) no
C31A C32A C33A C34A 0.4(2) no
C32A C33A C34A C35A -1.1(2) no
C33A C34A C35A C36A 0.3(2) no
C34A C35A C36A C31A 1.2(2) no
C1B OB NB HNB1 -143 yes
C1B OB NB HNB2 126 yes
NB OB C1B C11B 173.2(3) no
NB OB C1B C21B -70.7(2) no
NB OB C1B C31B 54.2(2) no
OB C1B C11B C12B 12.4(2) no
OB C1B C11B C16B -169.4(4) no
C21B C1B C11B C12B -104.9(3) no
C21B C1B C11B C16B 73.2(2) no
C31B C1B C11B C12B 128.9(3) no
C31B C1B C11B C16B -52.9(2) no
OB C1B C21B C22B -13.4(2) no
OB C1B C21B C26B 169.0(4) no
C11B C1B C21B C22B 99.5(3) no
C11B C1B C21B C26B -78.1(3) no
C31B C1B C21B C22B -135.4(3) no
C31B C1B C21B C26B 47.1(2) no
OB C1B C31B C32B 75.6(3) no
OB C1B C31B C36B -98.7(3) no
C11B C1B C31B C32B -38.0(2) no
C11B C1B C31B C36B 147.7(4) no
C21B C1B C31B C32B -161.4(4) no
C21B C1B C31B C36B 24.3(2) no
C1B C11B C12B C13B 178.9(4) no
C16B C11B C12B C13B 0.7(2) no
C1B C11B C16B C15B -178.6(4) no
C12B C11B C16B C15B -0.3(2) no
C11B C12B C13B C14B -0.9(2) no
C12B C13B C14B C15B 0.8(2) no
C13B C14B C15B C16B -0.4(2) no
C14B C15B C16B C11B 0.2(2) no
C1B C21B C22B C23B 179.5(4) no
C26B C21B C22B C23B -2.9(2) no
C1B C21B C26B C25B 179.9(4) no
C22B C21B C26B C25B 2.3(2) no
C21B C22B C23B C24B 1.4(2) no
C22B C23B C24B C25B 0.8(2) no
C23B C24B C25B C26B -1.5(2) no
C24B C25B C26B C21B -0.1(2) no
C1B C31B C32B C33B -176.3(4) no
C36B C31B C32B C33B -1.7(2) no
C1B C31B C36B C35B 176.3(4) no
C32B C31B C36B C35B 1.9(2) no
C31B C32B C33B C34B -0.2(2) no
C32B C33B C34B C35B 2.1(2) no
C33B C34B C35B C36B -1.9(2) no
C34B C35B C36B C31B -0.1(2) no
